data_7124218
loop_
_publ_author_name
'Ito, Jun-ichi'
'Ishihara, Takahiro'
'Fukuoka, Takaki'
'Binti Mat Napi, Siti Rokiah'
'Kameo, Hajime'
'Nishiyama, Hisao'

_publ_section_title
;
 Modulation of Coordination Geometry of NCN and NCNC Rh Complexes for
 Ambidextrous Chiral Catalysts
;
_journal_name_full 'Chemical Communications'
_journal_paper_doi 10.1039/C9CC06520B
_journal_year 2019
_chemical_absolute_configuration rm
_chemical_formula_sum 'C34 H35 Cl2 N2 Rh'
_chemical_formula_weight 645.45
_space_group_IT_number 5
_space_group_name_Hall 'C 2y'
_space_group_name_H-M_alt 'C 1 2 1'
_symmetry_cell_setting monoclinic
_symmetry_space_group_name_Hall 'C 2y'
_symmetry_space_group_name_H-M 'C 1 2 1'
_atom_sites_solution_hydrogens geom
_atom_sites_solution_primary direct
_atom_sites_solution_secondary difmap
_audit_creation_method SHELXL-97
_audit_update_record
;
2016-09-30 deposited with the CCDC.    2019-09-18 downloaded from the CCDC.
;
_cell_angle_alpha 90.00
_cell_angle_beta 111.6700(10)
_cell_angle_gamma 90.00
_cell_formula_units_Z 4
_cell_length_a 20.2556(16)
_cell_length_b 12.2123(10)
_cell_length_c 13.0390(11)
_cell_measurement_reflns_used 7069
_cell_measurement_temperature 153(2)
_cell_measurement_theta_max 28.28
_cell_measurement_theta_min 2.33
_cell_volume 2997.5(4)
_computing_cell_refinement 'Bruker SMART'
_computing_data_collection 'Bruker SMART'
_computing_data_reduction 'Bruker SAINT'
_computing_molecular_graphics 'Bruker SHELXTL'
_computing_publication_material 'Bruker SHELXTL'
_computing_structure_refinement 'SHELXL-97 (Sheldrick, 1997)'
_computing_structure_solution 'SHELXS-97 (Sheldrick, 1990)'
_diffrn_ambient_temperature 153(2)
_diffrn_measured_fraction_theta_full 0.996
_diffrn_measured_fraction_theta_max 0.996
_diffrn_measurement_device_type 'CCD area detector'
_diffrn_measurement_method 'phi and omega scans'
_diffrn_radiation_monochromator graphite
_diffrn_radiation_source 'fine-focus sealed tube'
_diffrn_radiation_type MoK\a
_diffrn_radiation_wavelength 0.71073
_diffrn_reflns_av_R_equivalents 0.0238
_diffrn_reflns_av_sigmaI/netI 0.0435
_diffrn_reflns_limit_h_max 25
_diffrn_reflns_limit_h_min -26
_diffrn_reflns_limit_k_max 15
_diffrn_reflns_limit_k_min -16
_diffrn_reflns_limit_l_max 17
_diffrn_reflns_limit_l_min -10
_diffrn_reflns_number 11188
_diffrn_reflns_theta_full 28.31
_diffrn_reflns_theta_max 28.31
_diffrn_reflns_theta_min 1.68
_exptl_absorpt_coefficient_mu 0.774
_exptl_absorpt_correction_T_max 1.000000
_exptl_absorpt_correction_T_min 0.750759
_exptl_absorpt_correction_type empirical
_exptl_crystal_colour red
_exptl_crystal_density_diffrn 1.430
_exptl_crystal_density_method 'not measured'
_exptl_crystal_description prism
_exptl_crystal_F_000 1328
_exptl_crystal_size_max 0.30
_exptl_crystal_size_mid 0.30
_exptl_crystal_size_min 0.30
_refine_diff_density_max 1.029
_refine_diff_density_min -0.267
_refine_diff_density_rms 0.066
_refine_ls_abs_structure_details 'Flack H D (1983), Acta Cryst. A39, 876-881'
_refine_ls_abs_structure_Flack 0.045(19)
_refine_ls_extinction_method none
_refine_ls_goodness_of_fit_ref 1.045
_refine_ls_hydrogen_treatment mixed
_refine_ls_matrix_type full
_refine_ls_number_parameters 364
_refine_ls_number_reflns 7310
_refine_ls_number_restraints 1
_refine_ls_restrained_S_all 1.045
_refine_ls_R_factor_all 0.0295
_refine_ls_R_factor_gt 0.0280
_refine_ls_shift/su_max 0.003
_refine_ls_shift/su_mean 0.000
_refine_ls_structure_factor_coef Fsqd
_refine_ls_weighting_details 'calc w=1/[\s^2^(Fo^2^)+(0.0324P)^2^+0.0000P] where P=(Fo^2^+2Fc^2^)/3'
_refine_ls_weighting_scheme calc
_refine_ls_wR_factor_gt 0.0669
_refine_ls_wR_factor_ref 0.0677
_reflns_number_gt 7028
_reflns_number_total 7310
_reflns_threshold_expression >2sigma(I)
_cod_data_source_file c9cc06520b2.cif
_cod_data_source_block 3b_ishi13
_cod_depositor_comments
;
The following automatic conversions were performed:

'_symmetry_cell_setting' value 'Monoclinic' changed to 'monoclinic'
according to
/home/data/users/saulius/crontab/automatic-downloads/rss-feeds/RSC/lib/dictionaries/cif_core.dic
dictionary named 'cif_core.dic' version 2.4.2 from 2011-04-26.

'_exptl_absorpt_correction_type' value 'Empirical' changed to
'empirical' according to
/home/data/users/saulius/crontab/automatic-downloads/rss-feeds/RSC/lib/dictionaries/cif_core.dic
dictionary named 'cif_core.dic' version 2.4.2 from 2011-04-26.

Automatic conversion script
Id: cif_fix_values 4973 2017-02-22 13:04:09Z antanas 
;
_cod_original_sg_symbol_H-M C2
_cod_database_code 7124218

loop_
_symmetry_equiv_pos_as_xyz
'x, y, z'
'-x, y, -z'
'x+1/2, y+1/2, z'
'-x+1/2, y+1/2, -z'

loop_
_atom_site_label
_atom_site_type_symbol
_atom_site_fract_x
_atom_site_fract_y
_atom_site_fract_z
_atom_site_U_iso_or_equiv
_atom_site_adp_type
_atom_site_occupancy
_atom_site_symmetry_multiplicity
_atom_site_calc_flag
_atom_site_refinement_flags
C1 C 0.79616(12) 0.9208(2) 0.70813(19) 0.0233(4) Uani 1 1 d .
C2 C 0.72555(12) 0.89179(19) 0.6783(2) 0.0265(5) Uani 1 1 d .
C3 C 0.70800(14) 0.8203(2) 0.7474(2) 0.0323(5) Uani 1 1 d .
C4 C 0.76300(16) 0.7828(2) 0.8427(2) 0.0359(6) Uani 1 1 d .
H4 H 0.7511 0.7343 0.8901 0.043 Uiso 1 1 calc R
C5 C 0.83352(15) 0.8124(2) 0.8715(2) 0.0334(5) Uani 1 1 d .
C6 C 0.85073(13) 0.88414(19) 0.80108(19) 0.0273(5) Uani 1 1 d .
C7 C 0.63300(16) 0.7795(3) 0.7178(3) 0.0477(7) Uani 1 1 d .
H7A H 0.6001 0.8416 0.6965 0.072 Uiso 1 1 calc R
H7B H 0.6286 0.7424 0.7817 0.072 Uiso 1 1 calc R
H7C H 0.6215 0.7281 0.6560 0.072 Uiso 1 1 calc R
C8 C 0.88967(18) 0.7670(3) 0.9742(2) 0.0505(8) Uani 1 1 d .
H8A H 0.8670 0.7232 1.0152 0.076 Uiso 1 1 calc R
H8B H 0.9162 0.8274 1.0207 0.076 Uiso 1 1 calc R
H8C H 0.9223 0.7206 0.9537 0.076 Uiso 1 1 calc R
C9 C 0.67523(13) 0.9432(2) 0.5736(2) 0.0334(6) Uani 1 1 d .
H9A H 0.6496 1.0047 0.5916 0.040 Uiso 1 1 calc R
H9B H 0.6398 0.8885 0.5304 0.040 Uiso 1 1 calc R
C10 C 0.92392(14) 0.9232(2) 0.8144(2) 0.0336(6) Uani 1 1 d .
H10A H 0.9515 0.9399 0.8929 0.040 Uiso 1 1 calc R
H10B H 0.9492 0.8652 0.7904 0.040 Uiso 1 1 calc R
C11 C 0.72919(16) 1.1239(2) 0.3794(3) 0.0429(7) Uani 1 1 d .
H11A H 0.7679 1.1591 0.4395 0.064 Uiso 1 1 calc R
H11B H 0.7039 1.1789 0.3242 0.064 Uiso 1 1 calc R
H11C H 0.7487 1.0677 0.3450 0.064 Uiso 1 1 calc R
C12 C 0.67851(13) 1.0715(2) 0.4249(2) 0.0316(5) Uani 1 1 d .
H12 H 0.6611 1.1287 0.4638 0.038 Uiso 1 1 calc R
C13 C 0.61441(12) 1.0218(3) 0.33211(19) 0.0351(5) Uani 1 1 d .
C14 C 0.6254(2) 0.9414(3) 0.2686(3) 0.0611(10) Uani 1 1 d .
H14 H 0.6725 0.9162 0.2837 0.073 Uiso 1 1 calc R
C15 C 0.5692(2) 0.8943(4) 0.1811(4) 0.0933(18) Uani 1 1 d .
H15 H 0.5786 0.8382 0.1379 0.112 Uiso 1 1 calc R
C16 C 0.5015(2) 0.9284(3) 0.1580(4) 0.0919(18) Uani 1 1 d .
H16 H 0.4638 0.8959 0.0987 0.110 Uiso 1 1 calc R
C17 C 0.48688(15) 1.0107(3) 0.2207(3) 0.0515(7) Uani 1 1 d .
C18 C 0.41627(18) 1.0456(3) 0.1994(4) 0.0722(13) Uani 1 1 d .
H18 H 0.3784 1.0119 0.1413 0.087 Uiso 1 1 calc R
C19 C 0.40136(18) 1.1245(3) 0.2587(4) 0.0663(11) Uani 1 1 d .
H19 H 0.3536 1.1466 0.2426 0.080 Uiso 1 1 calc R
C20 C 0.45727(18) 1.1741(3) 0.3450(3) 0.0578(9) Uani 1 1 d .
H20 H 0.4470 1.2305 0.3871 0.069 Uiso 1 1 calc R
C21 C 0.52606(15) 1.1429(3) 0.3694(3) 0.0441(7) Uani 1 1 d .
H21 H 0.5628 1.1780 0.4280 0.053 Uiso 1 1 calc R
C22 C 0.54356(14) 1.0595(2) 0.3093(2) 0.0364(6) Uani 1 1 d .
C23 C 0.96609(15) 1.1425(3) 0.6396(2) 0.0517(9) Uani 1 1 d .
H23A H 0.9231 1.1285 0.5746 0.078 Uiso 1 1 calc R
H23B H 1.0064 1.1543 0.6163 0.078 Uiso 1 1 calc R
H23C H 0.9591 1.2078 0.6780 0.078 Uiso 1 1 calc R
C24 C 0.98126(12) 1.0445(2) 0.7170(2) 0.0360(7) Uani 1 1 d .
H24 H 0.9886 0.9790 0.6764 0.043 Uiso 1 1 calc R
C25 C 1.04802(13) 1.0605(2) 0.8197(2) 0.0322(5) Uani 1 1 d .
C26 C 1.04824(15) 1.1272(3) 0.9034(3) 0.0428(7) Uani 1 1 d .
H26 H 1.0063 1.1669 0.8953 0.051 Uiso 1 1 calc R
C27 C 1.10812(16) 1.1401(3) 1.0017(2) 0.0449(7) Uani 1 1 d .
H27 H 1.1060 1.1877 1.0581 0.054 Uiso 1 1 calc R
C28 C 1.16864(15) 1.0843(3) 1.0156(2) 0.0424(7) Uani 1 1 d .
H28 H 1.2087 1.0921 1.0823 0.051 Uiso 1 1 calc R
C29 C 1.17246(11) 1.0149(3) 0.93191(18) 0.0339(5) Uani 1 1 d .
C30 C 1.23510(15) 0.9553(3) 0.9450(3) 0.0467(8) Uani 1 1 d .
H30 H 1.2747 0.9601 1.0127 0.056 Uiso 1 1 calc R
C31 C 1.23957(16) 0.8923(3) 0.8636(3) 0.0536(8) Uani 1 1 d .
H31 H 1.2818 0.8521 0.8748 0.064 Uiso 1 1 calc R
C32 C 1.18275(17) 0.8852(3) 0.7625(3) 0.0474(7) Uani 1 1 d .
H32 H 1.1872 0.8423 0.7046 0.057 Uiso 1 1 calc R
C33 C 1.12081(15) 0.9399(2) 0.7465(2) 0.0372(6) Uani 1 1 d .
H33 H 1.0826 0.9343 0.6772 0.045 Uiso 1 1 calc R
C34 C 1.11239(12) 1.0043(2) 0.83059(18) 0.0288(5) Uani 1 1 d .
Cl1 Cl 0.78555(3) 1.17223(5) 0.68773(6) 0.03434(14) Uani 1 1 d .
Cl2 Cl 0.85931(3) 0.88079(5) 0.52911(5) 0.03586(14) Uani 1 1 d .
H1 H 0.727(2) 0.928(3) 0.473(3) 0.057(11) Uiso 1 1 d .
H2 H 0.9129(14) 1.074(2) 0.776(2) 0.009(6) Uiso 1 1 d .
N1 N 0.71707(11) 0.98450(17) 0.50666(18) 0.0273(4) Uani 1 1 d .
N2 N 0.91740(9) 1.0241(2) 0.74554(15) 0.0267(4) Uani 1 1 d .
Rh1 Rh 0.819957(7) 1.019049(16) 0.613912(12) 0.02280(5) Uani 1 1 d .

loop_
_atom_site_aniso_label
_atom_site_aniso_U_11
_atom_site_aniso_U_22
_atom_site_aniso_U_33
_atom_site_aniso_U_23
_atom_site_aniso_U_13
_atom_site_aniso_U_12
C1 0.0212(11) 0.0201(11) 0.0282(11) 0.0011(9) 0.0086(9) -0.0013(9)
C2 0.0205(11) 0.0243(11) 0.0342(12) 0.0000(9) 0.0094(9) -0.0027(8)
C3 0.0336(13) 0.0292(12) 0.0383(14) -0.0029(10) 0.0181(11) -0.0043(10)
C4 0.0489(16) 0.0325(13) 0.0307(13) -0.0003(10) 0.0197(12) -0.0052(12)
C5 0.0435(14) 0.0276(12) 0.0270(12) 0.0007(10) 0.0106(11) -0.0003(11)
C6 0.0263(11) 0.0251(11) 0.0256(11) -0.0014(9) 0.0038(9) -0.0027(9)
C7 0.0383(16) 0.0476(17) 0.065(2) 0.0060(15) 0.0288(15) -0.0099(13)
C8 0.057(2) 0.0516(18) 0.0329(15) 0.0111(13) 0.0051(14) -0.0013(15)
C9 0.0174(11) 0.0377(14) 0.0413(14) 0.0084(11) 0.0065(10) -0.0039(10)
C10 0.0252(12) 0.0332(13) 0.0337(14) 0.0042(11) 0.0007(10) -0.0004(10)
C11 0.0403(16) 0.0349(14) 0.0479(16) 0.0165(12) 0.0097(13) -0.0012(12)
C12 0.0226(12) 0.0281(12) 0.0350(13) 0.0057(10) 0.0001(10) 0.0007(10)
C13 0.0304(10) 0.0301(11) 0.0344(11) 0.0007(15) 0.0000(9) 0.0016(15)
C14 0.0496(19) 0.057(2) 0.058(2) -0.0221(17) -0.0022(16) 0.0160(16)
C15 0.073(3) 0.077(3) 0.087(3) -0.051(3) -0.020(2) 0.026(2)
C16 0.068(3) 0.067(3) 0.087(3) -0.038(2) -0.034(2) 0.009(2)
C17 0.0351(13) 0.0392(15) 0.0569(16) 0.0028(18) -0.0103(12) 0.0022(17)
C18 0.0314(16) 0.057(3) 0.092(3) 0.0086(19) -0.0201(17) -0.0048(14)
C19 0.0282(16) 0.071(2) 0.088(3) 0.024(2) 0.0073(17) 0.0068(16)
C20 0.0401(17) 0.069(2) 0.061(2) 0.0060(18) 0.0152(15) 0.0138(16)
C21 0.0315(14) 0.0507(17) 0.0448(16) 0.0022(13) 0.0081(12) 0.0039(12)
C22 0.0305(13) 0.0316(12) 0.0354(14) 0.0096(10) -0.0015(11) -0.0034(10)
C23 0.0259(14) 0.088(3) 0.0347(15) 0.0118(15) 0.0040(12) -0.0194(15)
C24 0.0166(10) 0.058(2) 0.0317(12) -0.0082(11) 0.0063(9) -0.0065(10)
C25 0.0202(11) 0.0461(13) 0.0286(12) -0.0042(10) 0.0071(10) -0.0065(10)
C26 0.0257(13) 0.0548(17) 0.0473(16) -0.0153(13) 0.0129(12) -0.0052(12)
C27 0.0369(15) 0.0581(19) 0.0402(15) -0.0208(14) 0.0146(13) -0.0127(13)
C28 0.0291(14) 0.0625(19) 0.0311(14) -0.0025(13) 0.0060(11) -0.0150(13)
C29 0.0213(9) 0.0495(13) 0.0283(10) 0.0034(16) 0.0061(8) -0.0061(16)
C30 0.0264(14) 0.073(2) 0.0358(15) 0.0146(14) 0.0052(12) 0.0053(14)
C31 0.0330(16) 0.074(2) 0.0540(19) 0.0108(17) 0.0162(14) 0.0170(16)
C32 0.0421(16) 0.0602(19) 0.0439(16) -0.0014(14) 0.0203(14) 0.0095(15)
C33 0.0279(13) 0.0508(16) 0.0307(13) 0.0007(12) 0.0081(11) 0.0019(11)
C34 0.0220(9) 0.0382(16) 0.0252(10) 0.0036(11) 0.0075(8) -0.0046(11)
Cl1 0.0293(3) 0.0268(3) 0.0434(3) -0.0028(3) 0.0092(3) 0.0025(2)
Cl2 0.0290(3) 0.0394(3) 0.0360(3) -0.0065(3) 0.0082(2) 0.0040(2)
N1 0.0185(9) 0.0267(11) 0.0317(11) 0.0035(8) 0.0032(8) -0.0017(7)
N2 0.0165(7) 0.0298(10) 0.0313(9) -0.0047(13) 0.0058(6) -0.0028(11)
Rh1 0.01505(7) 0.02280(8) 0.02762(8) 0.00257(8) 0.00444(5) -0.00187(8)

loop_
_atom_type_symbol
_atom_type_description
_atom_type_scat_dispersion_real
_atom_type_scat_dispersion_imag
_atom_type_scat_source
C C 0.0033 0.0016 'International Tables Vol C Tables 4.2.6.8 and 6.1.1.4'
H H 0.0000 0.0000 'International Tables Vol C Tables 4.2.6.8 and 6.1.1.4'
N N 0.0061 0.0033 'International Tables Vol C Tables 4.2.6.8 and 6.1.1.4'
Cl Cl 0.1484 0.1585 'International Tables Vol C Tables 4.2.6.8 and 6.1.1.4'
Rh Rh -1.1178 0.9187 'International Tables Vol C Tables 4.2.6.8 and 6.1.1.4'

loop_
_geom_angle_atom_site_label_1
_geom_angle_atom_site_label_2
_geom_angle_atom_site_label_3
_geom_angle
C6 C1 C2 125.1(2)
C6 C1 Rh1 117.41(18)
C2 C1 Rh1 117.53(18)
C1 C2 C3 117.6(2)
C1 C2 C9 115.6(2)
C3 C2 C9 126.8(2)
C2 C3 C4 117.9(2)
C2 C3 C7 121.0(2)
C4 C3 C7 121.0(2)
C5 C4 C3 123.9(2)
C4 C5 C6 117.8(2)
C4 C5 C8 120.7(3)
C6 C5 C8 121.6(3)
C1 C6 C5 117.8(2)
C1 C6 C10 115.7(2)
C5 C6 C10 126.5(2)
C2 C9 N1 109.1(2)
N2 C10 C6 109.01(19)
N1 C12 C11 109.2(2)
N1 C12 C13 110.3(2)
C11 C12 C13 111.0(2)
C14 C13 C22 119.0(3)
C14 C13 C12 119.1(3)
C22 C13 C12 121.9(3)
C13 C14 C15 121.7(4)
C16 C15 C14 120.4(4)
C15 C16 C17 120.5(3)
C16 C17 C18 121.3(3)
C16 C17 C22 119.6(3)
C18 C17 C22 119.0(3)
C19 C18 C17 122.0(3)
C18 C19 C20 119.1(3)
C21 C20 C19 121.1(4)
C20 C21 C22 121.2(3)
C21 C22 C17 117.4(3)
C21 C22 C13 123.8(3)
C17 C22 C13 118.7(3)
N2 C24 C23 108.4(2)
N2 C24 C25 111.8(2)
C23 C24 C25 112.2(2)
C26 C25 C34 118.3(2)
C26 C25 C24 121.4(2)
C34 C25 C24 120.3(2)
C25 C26 C27 122.9(3)
C28 C27 C26 119.8(3)
C27 C28 C29 120.4(3)
C28 C29 C30 121.3(2)
C28 C29 C34 119.9(3)
C30 C29 C34 118.8(3)
C31 C30 C29 121.2(3)
C30 C31 C32 120.6(3)
C33 C32 C31 120.3(3)
C32 C33 C34 121.4(3)
C33 C34 C25 123.8(2)
C33 C34 C29 117.5(2)
C25 C34 C29 118.6(2)
C12 N1 C9 113.0(2)
C12 N1 Rh1 117.56(15)
C9 N1 Rh1 108.43(15)
C24 N2 C10 113.1(2)
C24 N2 Rh1 116.34(15)
C10 N2 Rh1 108.38(15)
C1 Rh1 N1 82.89(9)
C1 Rh1 N2 82.86(9)
N1 Rh1 N2 165.69(8)
C1 Rh1 Cl2 93.58(8)
N1 Rh1 Cl2 88.12(6)
N2 Rh1 Cl2 91.52(7)
C1 Rh1 Cl1 93.09(8)
N1 Rh1 Cl1 93.58(6)
N2 Rh1 Cl1 88.44(8)
Cl2 Rh1 Cl1 173.27(3)

loop_
_geom_bond_atom_site_label_1
_geom_bond_atom_site_label_2
_geom_bond_distance
C1 C6 1.379(3)
C1 C2 1.382(3)
C1 Rh1 1.902(2)
C2 C3 1.393(3)
C2 C9 1.507(3)
C3 C4 1.404(4)
C3 C7 1.507(4)
C4 C5 1.384(4)
C5 C6 1.403(4)
C5 C8 1.507(4)
C6 C10 1.505(3)
C9 N1 1.510(3)
C10 N2 1.502(4)
C11 C12 1.505(4)
C12 N1 1.503(3)
C12 C13 1.536(3)
C13 C14 1.355(5)
C13 C22 1.430(4)
C14 C15 1.404(5)
C15 C16 1.355(6)
C16 C17 1.395(6)
C17 C18 1.418(5)
C17 C22 1.424(4)
C18 C19 1.337(6)
C19 C20 1.406(5)
C20 C21 1.364(4)
C21 C22 1.408(4)
C23 C24 1.522(4)
C24 N2 1.493(3)
C24 C25 1.524(3)
C25 C26 1.360(4)
C25 C34 1.434(4)
C26 C27 1.411(4)
C27 C28 1.355(4)
C28 C29 1.406(4)
C29 C30 1.417(4)
C29 C34 1.434(3)
C30 C31 1.341(5)
C31 C32 1.396(5)
C32 C33 1.367(4)
C33 C34 1.411(4)
Cl1 Rh1 2.3254(7)
Cl2 Rh1 2.3152(7)
N1 Rh1 2.080(2)
N2 Rh1 2.0841(17)
